data_7033076
loop_
_publ_author_name
'Ohno, Keiji'
'Nagasawa, Akira'
'Fujihara, Takashi'

_publ_section_title
;
 Dinuclear nickel(II) complexes with 2,5-diamino-1,4-benzoquinonediimine
 ligands as precatalysts for the polymerization of styrene: electronic and
 steric substituent effects.
;
_journal_issue 1
_journal_name_full 'Dalton transactions (Cambridge, England : 2003)'
_journal_page_first 368
_journal_page_last 376
_journal_paper_doi 10.1039/c4dt02858a
_journal_volume 44
_journal_year 2015
_chemical_formula_sum 'C76 H80 Cl2 N8 Ni O16'
_chemical_formula_weight 1491.09
_chemical_name_systematic
; 
 ? 
;
_space_group_IT_number 15
_symmetry_cell_setting monoclinic
_symmetry_space_group_name_Hall '-C 2yc'
_symmetry_space_group_name_H-M 'C 1 2/c 1'
_atom_sites_solution_hydrogens geom
_atom_sites_solution_primary direct
_atom_sites_solution_secondary difmap
_audit_creation_method SHELXL-97
_cell_angle_alpha 90.00
_cell_angle_beta 111.358(3)
_cell_angle_gamma 90.00
_cell_formula_units_Z 4
_cell_length_a 27.029(6)
_cell_length_b 13.321(3)
_cell_length_c 25.424(5)
_cell_measurement_reflns_used 3745
_cell_measurement_temperature 150(2)
_cell_measurement_theta_max 21.16
_cell_measurement_theta_min 2.22
_cell_volume 8525(3)
_computing_cell_refinement 'Bruker SAINT'
_computing_data_collection 'Bruker APEX2'
_computing_data_reduction 'Bruker SAINT'
_computing_molecular_graphics 'Bruker SHELXTL'
_computing_publication_material 'Bruker SHELXTL'
_computing_structure_refinement 'SHELXL-97 (Sheldrick, 1997)'
_computing_structure_solution 'SHELXS-97 (Sheldrick, 1990)'
_diffrn_ambient_temperature 150(2)
_diffrn_detector_area_resol_mean 8.333
_diffrn_measured_fraction_theta_full 1.000
_diffrn_measured_fraction_theta_max 1.000
_diffrn_measurement_device_type 'Bruker APEXII CCD area detector'
_diffrn_measurement_method 'phi and omega scans'
_diffrn_radiation_monochromator 'Bruker Helios multilayer confocal mirror'
_diffrn_radiation_source 'Bruker TXS fine-focus rotating anode'
_diffrn_radiation_type MoK\a
_diffrn_radiation_wavelength 0.71073
_diffrn_reflns_av_R_equivalents 0.0725
_diffrn_reflns_av_unetI/netI 0.0702
_diffrn_reflns_limit_h_max 33
_diffrn_reflns_limit_h_min -33
_diffrn_reflns_limit_k_max 16
_diffrn_reflns_limit_k_min -16
_diffrn_reflns_limit_l_max 31
_diffrn_reflns_limit_l_min -31
_diffrn_reflns_number 44934
_diffrn_reflns_theta_full 26.37
_diffrn_reflns_theta_max 26.37
_diffrn_reflns_theta_min 1.62
_exptl_absorpt_coefficient_mu 0.353
_exptl_absorpt_correction_T_max 0.9860
_exptl_absorpt_correction_T_min 0.9723
_exptl_absorpt_correction_type multi-scan
_exptl_absorpt_process_details 'SADABS-2008/1 - Bruker AXS 2008'
_exptl_crystal_colour violet
_exptl_crystal_density_diffrn 1.162
_exptl_crystal_density_meas ?
_exptl_crystal_density_method 'not measured'
_exptl_crystal_description block
_exptl_crystal_F_000 3128
_exptl_crystal_size_max 0.08
_exptl_crystal_size_mid 0.06
_exptl_crystal_size_min 0.04
_platon_squeeze_details
;
The hexane solvent molecule could not be resolved due to extensive
disorder and their assumed presence was removed from the overall 
scattering by the PLATON SQUEEZE procedure [Spek (2009). Acta Cryst. 
D65, 148-155]. A total of 105 e was found in each cavity (estimated 
volume 429 \%A^3^),corresponding to approximately two hexane molecules 
per cavity.
;
_refine_diff_density_max 0.754
_refine_diff_density_min -0.389
_refine_diff_density_rms 0.082
_refine_ls_extinction_method none
_refine_ls_goodness_of_fit_ref 0.999
_refine_ls_hydrogen_treatment mixed
_refine_ls_matrix_type full
_refine_ls_number_parameters 477
_refine_ls_number_reflns 8727
_refine_ls_number_restraints 0
_refine_ls_restrained_S_all 0.999
_refine_ls_R_factor_all 0.1363
_refine_ls_R_factor_gt 0.0826
_refine_ls_shift/su_max 0.014
_refine_ls_shift/su_mean 0.001
_refine_ls_structure_factor_coef Fsqd
_refine_ls_weighting_details 'calc w=1/[\s^2^(Fo^2^)+(0.1662P)^2^+0.0000P] where P=(Fo^2^+2Fc^2^)/3'
_refine_ls_weighting_scheme calc
_refine_ls_wR_factor_gt 0.2385
_refine_ls_wR_factor_ref 0.2701
_reflns_number_gt 4792
_reflns_number_total 8727
_reflns_threshold_expression >2sigma(I)
_cod_data_source_file c4dt02858a2.cif
_cod_data_source_block 2c
_cod_depositor_comments
;
The following automatic conversions were performed:

'_symmetry_cell_setting' value 'Monoclinic' changed to 'monoclinic'
according to
/usr/data/users/saulius/crontab/automatic-downloads/rss-feeds/RSC/lib/dictionaries/cif_core.dic
dictionary named 'cif_core.dic' version 2.4.2 from 2011-04-26.

Automatic conversion script
Id: cif_fix_values 2827 2014-09-09 07:05:25Z andrius 

The following automatic conversions were performed:

'_exptl_crystal_density_meas' value 'not measured' was changed to '?'
- the value is perceived as not measured.

Automatic conversion script
Id: cif_fix_values 3008 2015-01-20 13:52:24Z robertas 

 Adding full bibliography for 7033073--7033079.cif.
;
_cod_original_sg_symbol_H-M C2/c
_cod_database_code 7033076

loop_
_symmetry_equiv_pos_as_xyz
'x, y, z'
'-x, y, -z+1/2'
'x+1/2, y+1/2, z'
'-x+1/2, y+1/2, -z+1/2'
'-x, -y, -z'
'x, -y, z-1/2'
'-x+1/2, -y+1/2, -z'
'x+1/2, -y+1/2, z-1/2'

loop_
_atom_site_label
_atom_site_type_symbol
_atom_site_fract_x
_atom_site_fract_y
_atom_site_fract_z
_atom_site_U_iso_or_equiv
_atom_site_adp_type
_atom_site_occupancy
_atom_site_symmetry_multiplicity
_atom_site_calc_flag
_atom_site_refinement_flags
C1 C 0.89609(15) 0.3836(3) 0.17511(17) 0.0374(9) Uani 1 1 d .
C2 C 0.90021(15) 0.3305(3) 0.22759(17) 0.0415(10) Uani 1 1 d .
C3 C 0.85477(16) 0.2814(4) 0.23005(18) 0.0486(11) Uani 1 1 d .
H1 H 0.8573 0.2471 0.2628 0.058 Uiso 1 1 calc R
C4 C 0.80740(16) 0.2829(4) 0.18604(18) 0.0476(11) Uani 1 1 d .
C5 C 0.80199(14) 0.3439(3) 0.13477(16) 0.0398(9) Uani 1 1 d .
C6 C 0.84579(15) 0.3886(3) 0.13089(16) 0.0390(9) Uani 1 1 d .
H2 H 0.8426 0.4235 0.0981 0.047 Uiso 1 1 calc R
C7 C 0.95023(16) 0.4686(4) 0.13093(19) 0.0463(10) Uani 1 1 d .
C8 C 0.99393(18) 0.5331(4) 0.14621(19) 0.0533(12) Uani 1 1 d .
C9 C 1.0083(2) 0.5789(5) 0.1057(3) 0.087(2) Uani 1 1 d .
H9 H 1.0368 0.6234 0.1161 0.105 Uiso 1 1 calc R
C10 C 0.9804(3) 0.5586(6) 0.0495(2) 0.101(3) Uani 1 1 d .
H10 H 0.9892 0.5914 0.0218 0.121 Uiso 1 1 calc R
C11 C 0.9398(2) 0.4905(5) 0.0345(2) 0.0844(19) Uani 1 1 d .
H11 H 0.9223 0.4746 -0.0034 0.101 Uiso 1 1 calc R
C12 C 0.92496(18) 0.4458(4) 0.07435(19) 0.0551(13) Uani 1 1 d .
H12 H 0.8974 0.3993 0.0635 0.066 Uiso 1 1 calc R
C13 C 1.0731(2) 0.5951(5) 0.2245(3) 0.0800(18) Uani 1 1 d .
H13A H 1.0936 0.5702 0.2619 0.096 Uiso 1 1 calc R
H13B H 1.0919 0.5785 0.1996 0.096 Uiso 1 1 calc R
C14 C 1.0673(3) 0.7037(6) 0.2264(4) 0.120(3) Uani 1 1 d .
H14A H 1.0448 0.7275 0.1899 0.179 Uiso 1 1 calc R
H14B H 1.1016 0.7348 0.2369 0.179 Uiso 1 1 calc R
H14C H 1.0517 0.7202 0.2537 0.179 Uiso 1 1 calc R
C15 C 0.95855(18) 0.2886(4) 0.3211(2) 0.0658(15) Uani 1 1 d .
C16 C 0.9340(2) 0.3169(5) 0.3571(2) 0.0772(19) Uani 1 1 d .
C17 C 0.9517(3) 0.2796(7) 0.4116(3) 0.116(3) Uani 1 1 d .
H17 H 0.9338 0.2966 0.4354 0.140 Uiso 1 1 calc R
C18 C 0.9928(4) 0.2214(10) 0.4299(4) 0.149(5) Uani 1 1 d .
H18 H 1.0053 0.2020 0.4676 0.179 Uiso 1 1 calc R
C19 C 1.0203(4) 0.1851(8) 0.3939(5) 0.164(6) Uani 1 1 d .
H19 H 1.0483 0.1400 0.4082 0.197 Uiso 1 1 calc R
C20 C 1.0046(2) 0.2180(5) 0.3377(3) 0.099(3) Uani 1 1 d .
H20 H 1.0213 0.1979 0.3132 0.119 Uiso 1 1 calc R
C21 C 0.8597(4) 0.3941(8) 0.3675(4) 0.130(3) Uani 1 1 d .
H21A H 0.8781 0.4309 0.4020 0.156 Uiso 1 1 calc R
H21B H 0.8489 0.3297 0.3776 0.156 Uiso 1 1 calc R
C22 C 0.8113(4) 0.4519(8) 0.3316(4) 0.147(4) Uani 1 1 d .
H22A H 0.8198 0.5220 0.3329 0.220 Uiso 1 1 calc R
H22B H 0.7832 0.4420 0.3458 0.220 Uiso 1 1 calc R
H22C H 0.8000 0.4285 0.2934 0.220 Uiso 1 1 calc R
C23 C 0.7604(2) 0.1828(5) 0.2338(2) 0.0683(16) Uani 1 1 d .
C24 C 0.7920(3) 0.0992(6) 0.2583(3) 0.091(2) Uani 1 1 d .
C25 C 0.7882(4) 0.0539(7) 0.3057(4) 0.131(4) Uani 1 1 d .
H25 H 0.8097 -0.0001 0.3229 0.157 Uiso 1 1 calc R
C26 C 0.7512(4) 0.0915(10) 0.3266(4) 0.150(5) Uani 1 1 d .
H26 H 0.7461 0.0587 0.3565 0.180 Uiso 1 1 calc R
C27 C 0.7245(4) 0.1685(10) 0.3063(4) 0.145(4) Uani 1 1 d .
H27 H 0.7023 0.1959 0.3232 0.174 Uiso 1 1 calc R
C28 C 0.7282(3) 0.2135(7) 0.2575(3) 0.115(3) Uani 1 1 d .
H28 H 0.7064 0.2680 0.2416 0.138 Uiso 1 1 calc R
C29 C 0.8661(6) -0.0048(9) 0.2611(6) 0.195(6) Uani 1 1 d .
H29A H 0.8517 -0.0705 0.2638 0.234 Uiso 1 1 calc R
H29B H 0.8856 0.0200 0.2989 0.234 Uiso 1 1 calc R
C30 C 0.9016(9) -0.0088(13) 0.2259(7) 0.307(12) Uani 1 1 d .
H30A H 0.8967 -0.0719 0.2064 0.460 Uiso 1 1 calc R
H30B H 0.9381 -0.0020 0.2503 0.460 Uiso 1 1 calc R
H30C H 0.8923 0.0449 0.1989 0.460 Uiso 1 1 calc R
C31 C 0.74368(15) 0.3918(3) 0.03871(17) 0.0447(10) Uani 1 1 d .
C32 C 0.7006(2) 0.4545(5) 0.0137(2) 0.0708(15) Uani 1 1 d .
C33 C 0.6871(3) 0.4864(6) -0.0412(3) 0.103(2) Uani 1 1 d .
H33 H 0.6574 0.5267 -0.0579 0.124 Uiso 1 1 calc R
C34 C 0.7183(3) 0.4577(7) -0.0715(3) 0.106(3) Uani 1 1 d .
H34 H 0.7096 0.4789 -0.1086 0.127 Uiso 1 1 calc R
C35 C 0.7610(2) 0.3995(5) -0.0474(2) 0.0743(16) Uani 1 1 d .
H35 H 0.7826 0.3832 -0.0674 0.089 Uiso 1 1 calc R
C36 C 0.77335(18) 0.3633(4) 0.00702(18) 0.0546(12) Uani 1 1 d .
H36 H 0.8018 0.3195 0.0223 0.065 Uiso 1 1 calc R
C37 C 0.6195(3) 0.5158(9) 0.0183(4) 0.162(5) Uani 1 1 d .
H37A H 0.6201 0.5789 -0.0005 0.194 Uiso 1 1 calc R
H37B H 0.5997 0.4672 -0.0099 0.194 Uiso 1 1 calc R
C38 C 0.5953(4) 0.5292(9) 0.0594(5) 0.181(5) Uani 1 1 d .
H38A H 0.5892 0.4648 0.0728 0.271 Uiso 1 1 calc R
H38B H 0.5621 0.5637 0.0424 0.271 Uiso 1 1 calc R
H38C H 0.6184 0.5680 0.0904 0.271 Uiso 1 1 calc R
Cl1 Cl 0.61902(5) 0.24549(12) 0.08136(6) 0.0733(4) Uani 1 1 d .
H3 H 0.734(2) 0.245(4) 0.162(2) 0.060(15) Uiso 1 1 d .
H4 H 0.7258(18) 0.348(3) 0.1025(18) 0.047(13) Uiso 1 1 d .
N1 N 0.94041(12) 0.4252(3) 0.17614(13) 0.0384(8) Uani 1 1 d .
N2 N 0.94744(13) 0.3314(3) 0.26718(15) 0.0487(9) Uani 1 1 d .
N3 N 0.76413(16) 0.2319(3) 0.18648(17) 0.0577(12) Uani 1 1 d .
N4 N 0.75301(14) 0.3535(3) 0.09319(15) 0.0443(9) Uani 1 1 d .
Ni1 Ni 1.0000 0.42075(6) 0.2500 0.0401(3) Uani 1 2 d S
O1 O 1.01987(12) 0.5467(3) 0.20351(13) 0.0575(9) Uani 1 1 d .
O2 O 0.89543(18) 0.3784(4) 0.33678(18) 0.0883(13) Uani 1 1 d .
O3 O 0.8244(2) 0.0641(4) 0.2302(2) 0.1072(16) Uani 1 1 d .
O4 O 0.67363(15) 0.4801(3) 0.04834(18) 0.0833(12) Uani 1 1 d .
O5 O 0.62877(18) 0.2579(4) 0.02940(18) 0.1001(15) Uani 1 1 d .
O6 O 0.56802(13) 0.2802(4) 0.07383(19) 0.0967(15) Uani 1 1 d .
O7 O 0.62473(19) 0.1437(4) 0.0987(3) 0.1218(19) Uani 1 1 d .
O8 O 0.65832(13) 0.3030(4) 0.12376(16) 0.0895(13) Uani 1 1 d .

loop_
_atom_site_aniso_label
_atom_site_aniso_U_11
_atom_site_aniso_U_22
_atom_site_aniso_U_33
_atom_site_aniso_U_23
_atom_site_aniso_U_13
_atom_site_aniso_U_12
C1 0.0274(19) 0.045(2) 0.040(2) 0.0056(18) 0.0121(16) -0.0007(17)
C2 0.0264(19) 0.054(3) 0.039(2) 0.0061(19) 0.0065(16) -0.0020(18)
C3 0.036(2) 0.065(3) 0.039(2) 0.018(2) 0.0060(18) -0.008(2)
C4 0.035(2) 0.063(3) 0.043(2) 0.011(2) 0.0108(18) -0.009(2)
C5 0.0239(18) 0.055(3) 0.035(2) 0.0072(19) 0.0035(16) 0.0009(18)
C6 0.030(2) 0.052(2) 0.031(2) 0.0093(18) 0.0068(16) 0.0017(17)
C7 0.031(2) 0.064(3) 0.048(3) -0.001(2) 0.0184(19) -0.003(2)
C8 0.047(3) 0.071(3) 0.046(3) 0.000(2) 0.023(2) -0.014(2)
C9 0.075(4) 0.126(6) 0.072(4) -0.017(4) 0.040(3) -0.049(4)
C10 0.099(5) 0.167(7) 0.050(3) -0.003(4) 0.042(3) -0.061(5)
C11 0.074(4) 0.136(6) 0.047(3) -0.012(3) 0.027(3) -0.032(4)
C12 0.043(2) 0.086(4) 0.042(3) -0.006(2) 0.022(2) -0.011(2)
C13 0.063(3) 0.093(5) 0.078(4) -0.007(3) 0.018(3) -0.039(3)
C14 0.111(6) 0.126(7) 0.125(7) -0.033(5) 0.047(5) -0.046(5)
C15 0.036(2) 0.082(4) 0.060(3) 0.030(3) -0.005(2) -0.018(2)
C16 0.043(3) 0.125(5) 0.050(3) 0.032(3) 0.001(2) -0.019(3)
C17 0.087(5) 0.187(8) 0.054(4) 0.031(5) 0.000(4) -0.060(6)
C18 0.089(6) 0.231(12) 0.074(5) 0.077(7) -0.031(4) -0.072(7)
C19 0.105(7) 0.134(8) 0.165(9) 0.101(8) -0.056(7) -0.054(6)
C20 0.059(3) 0.088(4) 0.095(4) 0.063(4) -0.038(3) -0.022(3)
C21 0.130(7) 0.177(9) 0.104(6) 0.019(6) 0.068(6) 0.020(7)
C22 0.115(7) 0.183(10) 0.138(8) -0.019(7) 0.041(6) 0.038(7)
C23 0.041(3) 0.105(4) 0.053(3) 0.026(3) 0.010(2) -0.021(3)
C24 0.071(4) 0.111(6) 0.081(5) 0.014(4) 0.017(4) -0.024(4)
C25 0.103(6) 0.151(8) 0.098(6) 0.061(6) -0.011(5) -0.049(6)
C26 0.095(6) 0.243(13) 0.101(6) 0.093(7) 0.023(5) -0.039(7)
C27 0.103(6) 0.249(13) 0.091(6) 0.059(7) 0.046(5) -0.002(7)
C28 0.078(4) 0.190(8) 0.077(5) 0.042(5) 0.028(4) -0.016(5)
C29 0.263(16) 0.115(8) 0.206(14) 0.024(9) 0.085(12) 0.068(10)
C30 0.43(3) 0.240(19) 0.193(15) -0.022(13) 0.041(17) 0.17(2)
C31 0.029(2) 0.056(3) 0.039(2) 0.009(2) 0.0014(17) -0.0076(18)
C32 0.044(3) 0.099(4) 0.062(3) 0.024(3) 0.011(3) 0.007(3)
C33 0.071(4) 0.143(7) 0.080(5) 0.058(4) 0.010(4) 0.035(4)
C34 0.077(4) 0.165(7) 0.061(4) 0.046(4) 0.008(3) 0.007(5)
C35 0.066(3) 0.110(5) 0.042(3) 0.005(3) 0.015(3) -0.017(3)
C36 0.044(2) 0.071(3) 0.040(2) 0.006(2) 0.005(2) -0.015(2)
C37 0.099(6) 0.238(12) 0.165(9) 0.086(8) 0.069(6) 0.098(8)
C38 0.108(7) 0.165(10) 0.270(15) -0.045(10) 0.069(9) 0.040(7)
Cl1 0.0383(7) 0.0998(12) 0.0782(9) 0.0036(8) 0.0171(6) -0.0148(7)
N1 0.0258(15) 0.053(2) 0.0359(18) 0.0012(16) 0.0104(14) -0.0028(15)
N2 0.0284(17) 0.068(2) 0.043(2) 0.0145(18) 0.0049(15) 0.0007(17)
N3 0.034(2) 0.089(3) 0.041(2) 0.019(2) 0.0024(17) -0.019(2)
N4 0.0280(18) 0.062(2) 0.0368(19) 0.0090(17) 0.0048(15) -0.0026(16)
Ni1 0.0223(4) 0.0557(5) 0.0389(4) 0.000 0.0072(3) 0.000
O1 0.0437(17) 0.077(2) 0.0490(19) -0.0042(16) 0.0136(15) -0.0226(16)
O2 0.078(3) 0.125(4) 0.068(3) 0.011(2) 0.034(2) -0.004(3)
O3 0.101(4) 0.087(3) 0.108(4) 0.025(3) 0.007(3) -0.001(3)
O4 0.056(2) 0.093(3) 0.097(3) 0.028(2) 0.024(2) 0.020(2)
O5 0.090(3) 0.147(4) 0.072(3) -0.015(3) 0.041(2) -0.030(3)
O6 0.0326(18) 0.143(4) 0.102(3) 0.022(3) 0.0089(19) -0.008(2)
O7 0.085(3) 0.114(4) 0.173(5) 0.037(4) 0.055(4) -0.001(3)
O8 0.0393(19) 0.148(4) 0.067(2) 0.002(2) 0.0020(17) -0.013(2)

loop_
_atom_type_symbol
_atom_type_description
_atom_type_scat_dispersion_real
_atom_type_scat_dispersion_imag
_atom_type_scat_source
C C 0.0033 0.0016 'International Tables Vol C Tables 4.2.6.8 and 6.1.1.4'
H H 0.0000 0.0000 'International Tables Vol C Tables 4.2.6.8 and 6.1.1.4'
N N 0.0061 0.0033 'International Tables Vol C Tables 4.2.6.8 and 6.1.1.4'
O O 0.0106 0.0060 'International Tables Vol C Tables 4.2.6.8 and 6.1.1.4'
Cl Cl 0.1484 0.1585 'International Tables Vol C Tables 4.2.6.8 and 6.1.1.4'
Ni Ni 0.3393 1.1124 'International Tables Vol C Tables 4.2.6.8 and 6.1.1.4'

loop_
_geom_angle_atom_site_label_1
_geom_angle_atom_site_label_2
_geom_angle_atom_site_label_3
_geom_angle
_geom_angle_site_symmetry_1
_geom_angle_site_symmetry_3
N1 C1 C6 127.0(4) . .
N1 C1 C2 114.6(3) . .
C6 C1 C2 118.3(3) . .
N2 C2 C3 126.3(4) . .
N2 C2 C1 115.0(3) . .
C3 C2 C1 118.7(3) . .
C4 C3 C2 122.0(4) . .
C4 C3 H1 119.0 . .
C2 C3 H1 119.0 . .
N3 C4 C3 122.9(4) . .
N3 C4 C5 117.9(4) . .
C3 C4 C5 119.2(4) . .
C6 C5 N4 121.8(4) . .
C6 C5 C4 119.3(3) . .
N4 C5 C4 118.9(3) . .
C5 C6 C1 122.1(4) . .
C5 C6 H2 118.9 . .
C1 C6 H2 118.9 . .
C12 C7 N1 126.5(4) . .
C12 C7 C8 118.1(4) . .
N1 C7 C8 114.9(4) . .
C9 C8 O1 124.2(4) . .
C9 C8 C7 120.5(5) . .
O1 C8 C7 115.3(4) . .
C8 C9 C10 119.7(5) . .
C8 C9 H9 120.2 . .
C10 C9 H9 120.2 . .
C11 C10 C9 120.0(5) . .
C11 C10 H10 120.0 . .
C9 C10 H10 120.0 . .
C12 C11 C10 120.6(5) . .
C12 C11 H11 119.7 . .
C10 C11 H11 119.7 . .
C11 C12 C7 120.8(5) . .
C11 C12 H12 119.6 . .
C7 C12 H12 119.6 . .
C14 C13 O1 110.0(6) . .
C14 C13 H13A 109.7 . .
O1 C13 H13A 109.7 . .
C14 C13 H13B 109.7 . .
O1 C13 H13B 109.7 . .
H13A C13 H13B 108.2 . .
C13 C14 H14A 109.5 . .
C13 C14 H14B 109.5 . .
H14A C14 H14B 109.5 . .
C13 C14 H14C 109.5 . .
H14A C14 H14C 109.5 . .
H14B C14 H14C 109.5 . .
C16 C15 N2 123.7(5) . .
C16 C15 C20 123.0(5) . .
N2 C15 C20 112.9(5) . .
O2 C16 C15 115.6(5) . .
O2 C16 C17 124.6(7) . .
C15 C16 C17 119.8(7) . .
C18 C17 C16 120.9(9) . .
C18 C17 H17 119.6 . .
C16 C17 H17 119.6 . .
C17 C18 C19 122.8(8) . .
C17 C18 H18 118.6 . .
C19 C18 H18 118.6 . .
C20 C19 C18 120.1(9) . .
C20 C19 H19 120.0 . .
C18 C19 H19 120.0 . .
C19 C20 C15 113.3(9) . .
C19 C20 H20 123.4 . .
C15 C20 H20 123.4 . .
O2 C21 C22 110.4(7) . .
O2 C21 H21A 109.6 . .
C22 C21 H21A 109.6 . .
O2 C21 H21B 109.6 . .
C22 C21 H21B 109.6 . .
H21A C21 H21B 108.1 . .
C21 C22 H22A 109.5 . .
C21 C22 H22B 109.5 . .
H22A C22 H22B 109.5 . .
C21 C22 H22C 109.5 . .
H22A C22 H22C 109.5 . .
H22B C22 H22C 109.5 . .
C28 C23 C24 116.6(6) . .
C28 C23 N3 121.5(6) . .
C24 C23 N3 121.8(6) . .
C25 C24 O3 124.0(8) . .
C25 C24 C23 120.3(8) . .
O3 C24 C23 115.6(6) . .
C24 C25 C26 118.1(9) . .
C24 C25 H25 121.0 . .
C26 C25 H25 121.0 . .
C27 C26 C25 121.8(8) . .
C27 C26 H26 119.1 . .
C25 C26 H26 119.1 . .
C26 C27 C28 119.5(10) . .
C26 C27 H27 120.3 . .
C28 C27 H27 120.2 . .
C23 C28 C27 123.4(9) . .
C23 C28 H28 118.3 . .
C27 C28 H28 118.3 . .
O3 C29 C30 103.5(11) . .
O3 C29 H29A 111.1 . .
C30 C29 H29A 111.0 . .
O3 C29 H29B 111.1 . .
C30 C29 H29B 111.1 . .
H29A C29 H29B 109.0 . .
C29 C30 H30A 109.5 . .
C29 C30 H30B 109.5 . .
H30A C30 H30B 109.5 . .
C29 C30 H30C 109.5 . .
H30A C30 H30C 109.5 . .
H30B C30 H30C 109.5 . .
C36 C31 C32 117.9(4) . .
C36 C31 N4 122.7(4) . .
C32 C31 N4 119.2(4) . .
O4 C32 C33 124.5(5) . .
O4 C32 C31 114.2(4) . .
C33 C32 C31 121.3(6) . .
C32 C33 C34 119.2(6) . .
C32 C33 H33 120.4 . .
C34 C33 H33 120.4 . .
C35 C34 C33 120.2(6) . .
C35 C34 H34 119.9 . .
C33 C34 H34 119.9 . .
C34 C35 C36 120.9(6) . .
C34 C35 H35 119.6 . .
C36 C35 H35 119.6 . .
C31 C36 C35 120.4(5) . .
C31 C36 H36 119.8 . .
C35 C36 H36 119.8 . .
C38 C37 O4 107.2(8) . .
C38 C37 H37A 110.3 . .
O4 C37 H37A 110.3 . .
C38 C37 H37B 110.3 . .
O4 C37 H37B 110.3 . .
H37A C37 H37B 108.5 . .
C37 C38 H38A 109.5 . .
C37 C38 H38B 109.5 . .
H38A C38 H38B 109.5 . .
C37 C38 H38C 109.5 . .
H38A C38 H38C 109.5 . .
H38B C38 H38C 109.5 . .
O6 Cl1 O7 110.4(3) . .
O6 Cl1 O8 110.5(3) . .
O7 Cl1 O8 108.1(3) . .
O6 Cl1 O5 109.6(3) . .
O7 Cl1 O5 111.0(4) . .
O8 Cl1 O5 107.1(3) . .
C1 N1 C7 127.2(3) . .
C1 N1 Ni1 115.3(3) . .
C7 N1 Ni1 117.4(2) . .
C2 N2 C15 123.1(4) . .
C2 N2 Ni1 114.0(3) . .
C15 N2 Ni1 122.0(3) . .
C4 N3 C23 124.8(4) . .
C4 N3 H3 119(3) . .
C23 N3 H3 113(3) . .
C5 N4 C31 124.7(4) . .
C5 N4 H4 118(3) . .
C31 N4 H4 116(3) . .
N1 Ni1 N1 176.6(2) . 2_755
N1 Ni1 N2 101.88(14) . 2_755
N1 Ni1 N2 80.17(13) 2_755 2_755
N1 Ni1 N2 80.17(13) . .
N1 Ni1 N2 101.87(14) 2_755 .
N2 Ni1 N2 107.8(2) 2_755 .
N1 Ni1 O1 102.17(13) . 2_755
N1 Ni1 O1 75.19(12) 2_755 2_755
N2 Ni1 O1 152.02(13) 2_755 2_755
N2 Ni1 O1 90.26(15) . 2_755
N1 Ni1 O1 75.19(12) . .
N1 Ni1 O1 102.17(13) 2_755 .
N2 Ni1 O1 90.26(15) 2_755 .
N2 Ni1 O1 152.02(13) . .
O1 Ni1 O1 82.27(18) 2_755 .
C8 O1 C13 119.2(4) . .
C8 O1 Ni1 109.5(3) . .
C13 O1 Ni1 121.7(3) . .
C16 O2 C21 118.5(5) . .
C24 O3 C29 116.3(8) . .
C32 O4 C37 114.2(5) . .

loop_
_geom_bond_atom_site_label_1
_geom_bond_atom_site_label_2
_geom_bond_distance
_geom_bond_site_symmetry_2
C1 N1 1.311(5) .
C1 C6 1.415(5) .
C1 C2 1.478(6) .
C2 N2 1.306(5) .
C2 C3 1.413(6) .
C3 C4 1.359(6) .
C3 H1 0.9300 .
C4 N3 1.356(5) .
C4 C5 1.498(6) .
C5 C6 1.360(5) .
C5 N4 1.366(5) .
C6 H2 0.9300 .
C7 C12 1.383(6) .
C7 N1 1.396(5) .
C7 C8 1.397(6) .
C8 C9 1.369(7) .
C8 O1 1.379(5) .
C9 C10 1.377(8) .
C9 H9 0.9300 .
C10 C11 1.367(8) .
C10 H10 0.9300 .
C11 C12 1.356(7) .
C11 H11 0.9300 .
C12 H12 0.9300 .
C13 C14 1.457(10) .
C13 O1 1.486(6) .
C13 H13A 0.9700 .
C13 H13B 0.9700 .
C14 H14A 0.9600 .
C14 H14B 0.9600 .
C14 H14C 0.9600 .
C15 C16 1.364(8) .
C15 N2 1.413(6) .
C15 C20 1.493(8) .
C16 O2 1.277(7) .
C16 C17 1.383(8) .
C17 C18 1.295(14) .
C17 H17 0.9300 .
C18 C19 1.455(16) .
C18 H18 0.9300 .
C19 C20 1.405(11) .
C19 H19 0.9300 .
C20 H20 0.9300 .
C21 O2 1.462(8) .
C21 C22 1.505(11) .
C21 H21A 0.9700 .
C21 H21B 0.9700 .
C22 H22A 0.9600 .
C22 H22B 0.9600 .
C22 H22C 0.9600 .
C23 C28 1.292(9) .
C23 C24 1.405(9) .
C23 N3 1.405(6) .
C24 C25 1.383(10) .
C24 O3 1.396(8) .
C25 C26 1.384(14) .
C25 H25 0.9300 .
C26 C27 1.253(14) .
C26 H26 0.9300 .
C27 C28 1.414(10) .
C27 H27 0.9300 .
C28 H28 0.9300 .
C29 O3 1.444(12) .
C29 C30 1.536(19) .
C29 H29A 0.9700 .
C29 H29B 0.9700 .
C30 H30A 0.9600 .
C30 H30B 0.9600 .
C30 H30C 0.9600 .
C31 C36 1.381(6) .
C31 C32 1.385(7) .
C31 N4 1.410(5) .
C32 O4 1.374(7) .
C32 C33 1.376(8) .
C33 C34 1.388(9) .
C33 H33 0.9300 .
C34 C35 1.337(9) .
C34 H34 0.9300 .
C35 C36 1.386(7) .
C35 H35 0.9300 .
C36 H36 0.9300 .
C37 C38 1.431(12) .
C37 O4 1.461(8) .
C37 H37A 0.9700 .
C37 H37B 0.9700 .
C38 H38A 0.9600 .
C38 H38B 0.9600 .
C38 H38C 0.9600 .
Cl1 O6 1.399(4) .
Cl1 O7 1.417(5) .
Cl1 O8 1.429(4) .
Cl1 O5 1.447(4) .
N1 Ni1 1.980(3) .
N2 Ni1 2.019(4) .
N3 H3 0.85(5) .
N4 H4 0.85(5) .
Ni1 N1 1.980(3) 2_755
Ni1 N2 2.019(4) 2_755
Ni1 O1 2.228(3) 2_755
Ni1 O1 2.228(3) .

loop_
_geom_hbond_atom_site_label_D
_geom_hbond_atom_site_label_H
_geom_hbond_atom_site_label_A
_geom_hbond_distance_DH
_geom_hbond_distance_HA
_geom_hbond_distance_DA
_geom_hbond_angle_DHA
N4 H4 O8 0.85(5) 2.17(5) 3.009(5) 169(4)
N3 H3 O8 0.85(5) 2.07(5) 2.880(6) 160(5)

loop_
_geom_torsion_atom_site_label_1
_geom_torsion_atom_site_label_2
_geom_torsion_atom_site_label_3
_geom_torsion_atom_site_label_4
_geom_torsion
_geom_torsion_site_symmetry_1
_geom_torsion_site_symmetry_4
N1 C1 C2 N2 -0.8(6) . .
C6 C1 C2 N2 -178.1(4) . .
N1 C1 C2 C3 -178.7(4) . .
C6 C1 C2 C3 4.1(6) . .
N2 C2 C3 C4 -178.5(5) . .
C1 C2 C3 C4 -0.9(7) . .
C2 C3 C4 N3 176.4(5) . .
C2 C3 C4 C5 -4.2(7) . .
N3 C4 C5 C6 -174.2(4) . .
C3 C4 C5 C6 6.5(7) . .
N3 C4 C5 N4 6.1(7) . .
C3 C4 C5 N4 -173.3(4) . .
N4 C5 C6 C1 176.5(4) . .
C4 C5 C6 C1 -3.3(7) . .
N1 C1 C6 C5 -178.7(4) . .
C2 C1 C6 C5 -1.8(6) . .
C12 C7 C8 C9 5.4(8) . .
N1 C7 C8 C9 178.7(5) . .
C12 C7 C8 O1 -175.2(4) . .
N1 C7 C8 O1 -1.9(6) . .
O1 C8 C9 C10 178.6(6) . .
C7 C8 C9 C10 -2.0(10) . .
C8 C9 C10 C11 -2.3(12) . .
C9 C10 C11 C12 3.2(12) . .
C10 C11 C12 C7 0.4(10) . .
N1 C7 C12 C11 -177.0(5) . .
C8 C7 C12 C11 -4.6(8) . .
N2 C15 C16 O2 7.3(8) . .
C20 C15 C16 O2 179.5(5) . .
N2 C15 C16 C17 -172.4(5) . .
C20 C15 C16 C17 -0.2(9) . .
O2 C16 C17 C18 -176.5(8) . .
C15 C16 C17 C18 3.1(11) . .
C16 C17 C18 C19 -5.0(14) . .
C17 C18 C19 C20 4.1(14) . .
C18 C19 C20 C15 -1.1(10) . .
C16 C15 C20 C19 -0.7(8) . .
N2 C15 C20 C19 172.3(5) . .
C28 C23 C24 C25 -0.3(10) . .
N3 C23 C24 C25 178.6(6) . .
C28 C23 C24 O3 176.6(6) . .
N3 C23 C24 O3 -4.5(8) . .
O3 C24 C25 C26 -174.6(8) . .
C23 C24 C25 C26 2.1(11) . .
C24 C25 C26 C27 -5.1(16) . .
C25 C26 C27 C28 5.9(17) . .
C24 C23 C28 C27 1.2(12) . .
N3 C23 C28 C27 -177.8(7) . .
C26 C27 C28 C23 -4.1(15) . .
C36 C31 C32 O4 -179.3(4) . .
N4 C31 C32 O4 5.6(7) . .
C36 C31 C32 C33 1.1(9) . .
N4 C31 C32 C33 -174.0(6) . .
O4 C32 C33 C34 178.2(7) . .
C31 C32 C33 C34 -2.2(11) . .
C32 C33 C34 C35 0.2(12) . .
C33 C34 C35 C36 2.9(11) . .
C32 C31 C36 C35 2.0(7) . .
N4 C31 C36 C35 176.9(4) . .
C34 C35 C36 C31 -4.0(9) . .
C6 C1 N1 C7 -11.9(7) . .
C2 C1 N1 C7 171.2(4) . .
C6 C1 N1 Ni1 170.3(4) . .
C2 C1 N1 Ni1 -6.7(5) . .
C12 C7 N1 C1 -25.9(7) . .
C8 C7 N1 C1 161.4(4) . .
C12 C7 N1 Ni1 151.9(4) . .
C8 C7 N1 Ni1 -20.8(5) . .
C3 C2 N2 C15 -5.3(8) . .
C1 C2 N2 C15 177.1(5) . .
C3 C2 N2 Ni1 -174.7(4) . .
C1 C2 N2 Ni1 7.7(5) . .
C16 C15 N2 C2 -58.7(7) . .
C20 C15 N2 C2 128.4(5) . .
C16 C15 N2 Ni1 109.9(5) . .
C20 C15 N2 Ni1 -63.0(6) . .
C3 C4 N3 C23 8.5(8) . .
C5 C4 N3 C23 -170.8(5) . .
C28 C23 N3 C4 113.3(7) . .
C24 C23 N3 C4 -65.6(8) . .
C6 C5 N4 C31 12.9(7) . .
C4 C5 N4 C31 -167.3(4) . .
C36 C31 N4 C5 45.3(7) . .
C32 C31 N4 C5 -139.9(5) . .
C1 N1 Ni1 N1 -118.7(3) . 2_755
C7 N1 Ni1 N1 63.2(3) . 2_755
C1 N1 Ni1 N2 114.6(3) . 2_755
C7 N1 Ni1 N2 -63.5(3) . 2_755
C1 N1 Ni1 N2 8.3(3) . .
C7 N1 Ni1 N2 -169.7(3) . .
C1 N1 Ni1 O1 -79.8(3) . 2_755
C7 N1 Ni1 O1 102.1(3) . 2_755
C1 N1 Ni1 O1 -158.3(3) . .
C7 N1 Ni1 O1 23.6(3) . .
C2 N2 Ni1 N1 -8.7(3) . .
C15 N2 Ni1 N1 -178.2(4) . .
C2 N2 Ni1 N1 168.5(3) . 2_755
C15 N2 Ni1 N1 -1.0(4) . 2_755
C2 N2 Ni1 N2 -108.1(3) . 2_755
C15 N2 Ni1 N2 82.4(4) . 2_755
C2 N2 Ni1 O1 93.6(3) . 2_755
C15 N2 Ni1 O1 -75.9(4) . 2_755
C2 N2 Ni1 O1 19.8(5) . .
C15 N2 Ni1 O1 -149.8(4) . .
C9 C8 O1 C13 -14.0(8) . .
C7 C8 O1 C13 166.7(5) . .
C9 C8 O1 Ni1 -160.7(5) . .
C7 C8 O1 Ni1 19.9(5) . .
C14 C13 O1 C8 88.6(7) . .
C14 C13 O1 Ni1 -128.8(5) . .
N1 Ni1 O1 C8 -23.3(3) . .
N1 Ni1 O1 C8 159.0(3) 2_755 .
N2 Ni1 O1 C8 79.0(3) 2_755 .
N2 Ni1 O1 C8 -52.3(5) . .
O1 Ni1 O1 C8 -128.1(3) 2_755 .
N1 Ni1 O1 C13 -169.1(4) . .
N1 Ni1 O1 C13 13.1(4) 2_755 .
N2 Ni1 O1 C13 -66.9(4) 2_755 .
N2 Ni1 O1 C13 161.9(4) . .
O1 Ni1 O1 C13 86.1(4) 2_755 .
C15 C16 O2 C21 166.0(6) . .
C17 C16 O2 C21 -14.4(10) . .
C22 C21 O2 C16 -168.7(7) . .
C25 C24 O3 C29 -17.8(11) . .
C23 C24 O3 C29 165.4(8) . .
C30 C29 O3 C24 -166.9(10) . .
C33 C32 O4 C37 19.5(10) . .
C31 C32 O4 C37 -160.1(7) . .
C38 C37 O4 C32 174.2(8) . .

loop_
_platon_squeeze_void_nr
_platon_squeeze_void_average_x
_platon_squeeze_void_average_y
_platon_squeeze_void_average_z
_platon_squeeze_void_volume
_platon_squeeze_void_count_electrons
1 0.250 -0.250 0.500 429 105
2 0.250 0.250 1.000 429 105
3 0.750 -0.250 0.000 429 105
4 0.750 0.250 0.500 429 105
